data_4332250
loop_
_publ_author_name
'Wang, Ying'
'Yi, Long'
'Yang, Xing'
'Ding, Bin'
'Cheng, Peng'
'Liao, Dai-Zheng'
'Yan, Shi-Ping'

_publ_section_title
;
 Synthesis, Crystal Structure, and Characterization of New Tetranuclear
 Ag(I) Complexes with Triazole Bridges
;
_journal_issue 15
_journal_name_full 'Inorganic Chemistry'
_journal_page_first 5822
_journal_page_last 5829
_journal_paper_doi 10.1021/ic060155t
_journal_volume 45
_journal_year 2006
_chemical_formula_sum 'C21 H21 Ag2 Cl2 N15 O8'
_chemical_formula_weight 898.16
_chemical_name_systematic
; 
 ? 
;
_space_group_IT_number 2
_symmetry_cell_setting triclinic
_symmetry_space_group_name_Hall '-P 1'
_symmetry_space_group_name_H-M 'P -1'
_atom_sites_solution_hydrogens geom
_atom_sites_solution_primary direct
_atom_sites_solution_secondary difmap
_audit_creation_method SHELXL-97
_cell_angle_alpha 74.0660(10)
_cell_angle_beta 82.3620(10)
_cell_angle_gamma 67.7500(10)
_cell_formula_units_Z 2
_cell_length_a 10.5018(12)
_cell_length_b 11.7713(12)
_cell_length_c 13.8021(14)
_cell_measurement_reflns_used 3212
_cell_measurement_temperature 293(2)
_cell_measurement_theta_max 26.30
_cell_measurement_theta_min 2.28
_cell_volume 1517.7(3)
_computing_cell_refinement 'Bruker SMART APEX II'
_computing_data_collection 'Bruker SMART APEX II'
_computing_data_reduction 'Bruker SAINT'
_computing_molecular_graphics 'Bruker SHELXTL'
_computing_publication_material 'Bruker SHELXTL'
_computing_structure_refinement 'SHELXL-97 (Sheldrick, 1997)'
_computing_structure_solution 'SHELXS-97 (Sheldrick, 1990)'
_diffrn_ambient_temperature 293(2)
_diffrn_measured_fraction_theta_full 0.987
_diffrn_measured_fraction_theta_max 0.987
_diffrn_measurement_device_type 'APEX II CCD area detector'
_diffrn_measurement_method 'phi and omega scans'
_diffrn_radiation_monochromator graphite
_diffrn_radiation_source 'fine-focus sealed tube'
_diffrn_radiation_type MoK\a
_diffrn_radiation_wavelength 0.71073
_diffrn_reflns_av_R_equivalents 0.0136
_diffrn_reflns_av_sigmaI/netI 0.0249
_diffrn_reflns_limit_h_max 11
_diffrn_reflns_limit_h_min -12
_diffrn_reflns_limit_k_max 14
_diffrn_reflns_limit_k_min -13
_diffrn_reflns_limit_l_max 15
_diffrn_reflns_limit_l_min -16
_diffrn_reflns_number 8263
_diffrn_reflns_theta_full 25.03
_diffrn_reflns_theta_max 25.03
_diffrn_reflns_theta_min 2.10
_exptl_absorpt_coefficient_mu 1.540
_exptl_absorpt_correction_T_max 1.000000
_exptl_absorpt_correction_T_min 0.773134
_exptl_absorpt_correction_type multi-scan
_exptl_absorpt_process_details SADABS
_exptl_crystal_colour COLORLESS
_exptl_crystal_density_diffrn 1.963
_exptl_crystal_density_meas ?
_exptl_crystal_density_method 'not measured'
_exptl_crystal_description BLOCK
_exptl_crystal_F_000 888
_exptl_crystal_size_max 0.28
_exptl_crystal_size_mid 0.22
_exptl_crystal_size_min 0.14
_refine_diff_density_max 1.110
_refine_diff_density_min -0.776
_refine_diff_density_rms 0.077
_refine_ls_extinction_method none
_refine_ls_goodness_of_fit_ref 1.070
_refine_ls_hydrogen_treatment constr
_refine_ls_matrix_type full
_refine_ls_number_parameters 514
_refine_ls_number_reflns 5291
_refine_ls_number_restraints 64
_refine_ls_restrained_S_all 1.124
_refine_ls_R_factor_all 0.0511
_refine_ls_R_factor_gt 0.0396
_refine_ls_shift/su_max 0.002
_refine_ls_shift/su_mean 0.000
_refine_ls_structure_factor_coef Fsqd
_refine_ls_weighting_details 'calc w=1/[\s^2^(Fo^2^)+(0.0620P)^2^+1.6568P] where P=(Fo^2^+2Fc^2^)/3'
_refine_ls_weighting_scheme calc
_refine_ls_wR_factor_gt 0.1093
_refine_ls_wR_factor_ref 0.1149
_reflns_number_gt 4187
_reflns_number_total 5291
_reflns_threshold_expression >2sigma(I)
_cod_data_source_file ic060155tsup4.cif
_cod_data_source_block 50904c
_cod_depositor_comments
;
The following automatic conversions were performed:

'_symmetry_cell_setting' value 'Triclinic' changed to 'triclinic'
according to /home/saulius/struct/CIF-dictionaries/cif_core.dic
dictionary named 'cif_core.dic' version 2.4.2 from
2011-04-26.

'_exptl_absorpt_correction_type' value 'MULTI-SCAN'
changed to 'multi-scan' according to
/home/saulius/struct/CIF-dictionaries/cif_core.dic dictionary named
'cif_core.dic' version 2.4.2 from 2011-04-26.

Automatic conversion script
Id: cif_fix_values 1891 2012-01-12 08:04:46Z andrius 

The following automatic conversions were performed:

'_exptl_crystal_density_meas' value 'NONE' was changed to '?' - the
value is perceived as not measured.

Automatic conversion script
Id: cif_fix_values 3008 2015-01-20 13:52:24Z robertas 
;
_cod_original_sg_symbol_H-M P-1
_cod_database_code 4332250

loop_
_symmetry_equiv_pos_as_xyz
'x, y, z'
'-x, -y, -z'

loop_
_atom_site_label
_atom_site_type_symbol
_atom_site_fract_x
_atom_site_fract_y
_atom_site_fract_z
_atom_site_U_iso_or_equiv
_atom_site_adp_type
_atom_site_occupancy
_atom_site_symmetry_multiplicity
_atom_site_calc_flag
_atom_site_refinement_flags
_atom_site_disorder_assembly
_atom_site_disorder_group
Ag1 Ag 0.77799(4) 0.62100(4) 0.13378(3) 0.05915(15) Uani 1 1 d . . .
Ag2 Ag 1.00326(4) 0.68251(4) -0.10549(3) 0.06198(16) Uani 1 1 d . . .
N1 N 0.9159(4) 0.7287(4) 0.1222(3) 0.0485(9) Uani 1 1 d . A .
N2 N 1.0016(4) 0.7409(4) 0.0370(3) 0.0486(9) Uani 1 1 d . A .
N3 N 1.0259(4) 0.8482(3) 0.1347(3) 0.0485(9) Uani 1 1 d . A .
N4 N 1.1622(5) 0.9683(4) 0.1065(4) 0.0597(11) Uani 1 1 d . A .
N5 N 1.3071(7) 1.0765(6) 0.0677(5) 0.0745(19) Uani 0.75 1 d P A 1
H5A H 1.3210 1.0575 0.0104 0.089 Uiso 0.75 1 calc PR A 1
H5B H 1.3487 1.1207 0.0807 0.089 Uiso 0.75 1 calc PR A 1
N5' N 1.065(3) 1.014(3) 0.376(2) 0.107(8) Uani 0.25 1 d P B 2
H5'1 H 1.0904 1.0536 0.4094 0.128 Uiso 0.25 1 calc PR B 2
H5'2 H 1.0097 0.9754 0.4037 0.128 Uiso 0.25 1 calc PR B 2
N6 N 0.7700(4) 0.5654(4) -0.0212(3) 0.0484(9) Uani 1 1 d . . .
N7 N 0.8405(4) 0.6033(4) -0.1075(3) 0.0514(10) Uani 1 1 d . . .
N8 N 0.7254(4) 0.5005(3) -0.1431(3) 0.0412(8) Uani 1 1 d . . .
N9 N 0.5989(4) 0.3745(3) -0.1361(3) 0.0429(8) Uani 1 1 d . . .
N10 N 0.4767(4) 0.2423(4) -0.1153(3) 0.0562(10) Uani 1 1 d . . .
H10A H 0.4495 0.2562 -0.0567 0.067 Uiso 1 1 calc R . .
H10B H 0.4504 0.1930 -0.1368 0.067 Uiso 1 1 calc R . .
N11 N 0.7537(4) 0.4471(4) 0.2415(3) 0.0515(10) Uani 1 1 d . . .
N12 N 0.8293(4) 0.3302(4) 0.2223(3) 0.0566(11) Uani 1 1 d . . .
N13 N 0.6876(4) 0.3043(4) 0.3492(3) 0.0476(9) Uani 1 1 d . . .
N14 N 0.4975(4) 0.3312(4) 0.4580(3) 0.0508(9) Uani 1 1 d . . .
N15 N 0.3041(5) 0.3726(5) 0.5611(4) 0.0760(14) Uani 1 1 d . . .
H15A H 0.2852 0.4520 0.5345 0.091 Uiso 1 1 calc R . .
H15B H 0.2503 0.3478 0.6075 0.091 Uiso 1 1 calc R . .
C1 C 1.0447(5) 0.9411(5) 0.2662(5) 0.0593(13) Uani 1 1 d . A .
H1 H 0.9843 0.9075 0.3085 0.071 Uiso 1 1 calc R . .
C2 C 1.1061(7) 1.0124(6) 0.2959(6) 0.0731(17) Uani 1 1 d . . .
C3 C 1.1931(6) 1.0615(5) 0.2307(5) 0.0681(16) Uani 1 1 d . A .
H3 H 1.2324 1.1105 0.2498 0.082 Uiso 1 1 calc R . .
C4 C 1.2218(6) 1.0376(5) 0.1359(5) 0.0641(15) Uani 1 1 d . . .
C5 C 1.0787(5) 0.9245(4) 0.1729(4) 0.0512(12) Uani 1 1 d . . .
C6 C 1.0660(5) 0.8121(4) 0.0479(4) 0.0498(11) Uani 1 1 d . . .
H6 H 1.1306 0.8348 0.0019 0.060 Uiso 1 1 calc R A .
C7 C 0.9338(5) 0.7934(5) 0.1790(4) 0.0549(12) Uani 1 1 d . . .
H7 H 0.8893 0.8008 0.2411 0.066 Uiso 1 1 calc R A .
C8 C 0.5628(5) 0.2993(4) -0.1750(4) 0.0434(10) Uani 1 1 d . . .
C9 C 0.6069(5) 0.2803(5) -0.2709(4) 0.0535(12) Uani 1 1 d . . .
H9 H 0.5795 0.2280 -0.2964 0.064 Uiso 1 1 calc R . .
C10 C 0.6912(6) 0.3398(5) -0.3267(4) 0.0575(13) Uani 1 1 d . . .
H10 H 0.7213 0.3287 -0.3911 0.069 Uiso 1 1 calc R . .
C11 C 0.7320(5) 0.4164(5) -0.2879(4) 0.0522(12) Uani 1 1 d . . .
H11 H 0.7899 0.4575 -0.3244 0.063 Uiso 1 1 calc R . .
C12 C 0.6829(4) 0.4289(4) -0.1929(3) 0.0415(10) Uani 1 1 d . . .
C13 C 0.7018(5) 0.5040(4) -0.0442(3) 0.0469(11) Uani 1 1 d . . .
H13 H 0.6453 0.4679 0.0006 0.056 Uiso 1 1 calc R . .
C14 C 0.8127(5) 0.5638(5) -0.1790(4) 0.0496(11) Uani 1 1 d . . .
H14 H 0.8477 0.5771 -0.2450 0.060 Uiso 1 1 calc R . .
C15 C 0.4184(5) 0.2866(5) 0.5302(4) 0.0557(13) Uani 1 1 d . . .
C16 C 0.4558(6) 0.1558(6) 0.5744(4) 0.0623(14) Uani 1 1 d . . .
H16 H 0.3982 0.1256 0.6228 0.075 Uiso 1 1 calc R . .
C17 C 0.5765(7) 0.0746(5) 0.5457(4) 0.0635(15) Uani 1 1 d . . .
H17 H 0.6034 -0.0116 0.5760 0.076 Uiso 1 1 calc R . .
C18 C 0.6610(6) 0.1201(5) 0.4705(4) 0.0598(13) Uani 1 1 d . . .
H18 H 0.7444 0.0668 0.4491 0.072 Uiso 1 1 calc R . .
C19 C 0.6124(5) 0.2483(5) 0.4306(4) 0.0483(11) Uani 1 1 d . . .
C20 C 0.6707(5) 0.4280(4) 0.3169(4) 0.0517(12) Uani 1 1 d . . .
H20 H 0.6075 0.4914 0.3452 0.062 Uiso 1 1 calc R . .
C21 C 0.7869(6) 0.2482(5) 0.2871(4) 0.0615(14) Uani 1 1 d . . .
H21 H 0.8206 0.1620 0.2902 0.074 Uiso 1 1 calc R . .
Cl1 Cl 0.60665(16) 0.10062(19) 0.16590(11) 0.0819(5) Uani 1 1 d D . .
O1 O 0.7365(8) 0.1111(11) 0.1294(9) 0.112(4) Uani 0.50 1 d PD C 1
O2 O 0.4984(9) 0.1998(7) 0.1076(7) 0.093(3) Uani 0.50 1 d PD C 1
O3 O 0.6067(11) -0.0189(7) 0.1516(9) 0.099(4) Uani 0.50 1 d PD C 1
O4 O 0.5839(15) 0.1009(12) 0.2684(5) 0.122(5) Uani 0.50 1 d PD C 1
O1' O 0.6417(19) 0.2050(13) 0.1001(11) 0.209(8) Uani 0.50 1 d PDU C 2
O2' O 0.4729(10) 0.1611(13) 0.2118(14) 0.189(8) Uani 0.50 1 d PD C 2
O3' O 0.593(2) 0.0234(14) 0.1079(12) 0.211(11) Uani 0.50 1 d PDU C 2
O4' O 0.7023(13) 0.0362(10) 0.2421(9) 0.122(5) Uani 0.50 1 d PD C 2
Cl2 Cl 0.03583(15) 0.28168(16) 0.47722(11) 0.0731(4) Uani 1 1 d D . .
O5 O 0.1381(11) 0.2757(15) 0.4000(7) 0.133(5) Uani 0.50 1 d PD D 1
O6 O -0.0007(17) 0.1661(12) 0.4822(9) 0.139(5) Uani 0.50 1 d PD D 1
O7 O 0.0985(14) 0.2471(14) 0.5728(6) 0.116(6) Uani 0.50 1 d PD D 1
O8 O -0.0833(12) 0.3831(12) 0.4656(13) 0.183(9) Uani 0.50 1 d PD D 1
O5' O 0.1393(15) 0.1729(12) 0.4615(13) 0.190(7) Uani 0.50 1 d PDU D 2
O6' O -0.0991(10) 0.2904(18) 0.4679(8) 0.136(6) Uani 0.50 1 d PD D 2
O7' O 0.0441(14) 0.3047(14) 0.5736(7) 0.103(5) Uani 0.50 1 d PDU D 2
O8' O 0.0551(18) 0.3932(12) 0.4030(8) 0.152(6) Uani 0.50 1 d PD D 2

loop_
_atom_site_aniso_label
_atom_site_aniso_U_11
_atom_site_aniso_U_22
_atom_site_aniso_U_33
_atom_site_aniso_U_23
_atom_site_aniso_U_13
_atom_site_aniso_U_12
Ag1 0.0646(3) 0.0589(3) 0.0678(3) -0.0190(2) 0.0081(2) -0.0382(2)
Ag2 0.0561(3) 0.0691(3) 0.0757(3) -0.0322(2) 0.0143(2) -0.0341(2)
N1 0.048(2) 0.046(2) 0.060(2) -0.0163(19) 0.0003(18) -0.0242(18)
N2 0.044(2) 0.047(2) 0.063(2) -0.0168(19) -0.0027(18) -0.0219(18)
N3 0.047(2) 0.036(2) 0.067(3) -0.0145(19) -0.0132(19) -0.0148(17)
N4 0.062(3) 0.045(2) 0.074(3) -0.008(2) -0.025(2) -0.019(2)
N5 0.088(5) 0.072(4) 0.088(5) -0.002(4) -0.022(4) -0.061(4)
N5' 0.096(18) 0.12(2) 0.11(2) -0.051(18) -0.025(16) -0.024(16)
N6 0.052(2) 0.057(2) 0.048(2) -0.0202(19) 0.0043(18) -0.029(2)
N7 0.056(2) 0.058(2) 0.054(2) -0.019(2) 0.0044(19) -0.033(2)
N8 0.043(2) 0.042(2) 0.041(2) -0.0104(16) -0.0025(16) -0.0179(17)
N9 0.041(2) 0.042(2) 0.048(2) -0.0115(17) -0.0051(16) -0.0160(17)
N10 0.057(3) 0.051(2) 0.072(3) -0.020(2) -0.003(2) -0.029(2)
N11 0.053(2) 0.044(2) 0.055(2) -0.0086(18) 0.0033(19) -0.0193(19)
N12 0.056(3) 0.048(2) 0.072(3) -0.022(2) 0.012(2) -0.025(2)
N13 0.046(2) 0.042(2) 0.055(2) -0.0083(18) -0.0016(18) -0.0180(18)
N14 0.052(2) 0.054(2) 0.051(2) -0.0113(19) -0.0035(19) -0.025(2)
N15 0.070(3) 0.091(4) 0.072(3) -0.029(3) 0.019(3) -0.035(3)
C1 0.053(3) 0.048(3) 0.079(4) -0.018(3) -0.013(3) -0.016(2)
C2 0.074(4) 0.055(3) 0.090(5) -0.029(3) -0.025(4) -0.008(3)
C3 0.065(4) 0.049(3) 0.101(5) -0.017(3) -0.031(3) -0.024(3)
C4 0.062(3) 0.043(3) 0.090(4) -0.005(3) -0.036(3) -0.018(3)
C5 0.046(3) 0.032(2) 0.078(4) -0.011(2) -0.027(3) -0.010(2)
C6 0.047(3) 0.041(2) 0.063(3) -0.007(2) -0.009(2) -0.020(2)
C7 0.055(3) 0.051(3) 0.067(3) -0.020(2) -0.001(2) -0.024(2)
C8 0.041(2) 0.034(2) 0.055(3) -0.012(2) -0.013(2) -0.0096(19)
C9 0.051(3) 0.044(3) 0.068(3) -0.021(2) -0.020(2) -0.009(2)
C10 0.063(3) 0.061(3) 0.049(3) -0.021(2) -0.010(2) -0.016(3)
C11 0.057(3) 0.061(3) 0.042(3) -0.015(2) 0.003(2) -0.025(2)
C12 0.039(2) 0.036(2) 0.047(3) -0.0085(19) -0.0100(19) -0.0097(19)
C13 0.049(3) 0.057(3) 0.043(3) -0.017(2) 0.005(2) -0.028(2)
C14 0.060(3) 0.052(3) 0.046(3) -0.012(2) 0.006(2) -0.032(2)
C15 0.061(3) 0.074(4) 0.048(3) -0.021(3) -0.001(2) -0.037(3)
C16 0.086(4) 0.074(4) 0.046(3) -0.009(3) 0.001(3) -0.054(3)
C17 0.095(4) 0.057(3) 0.054(3) -0.003(3) -0.017(3) -0.046(3)
C18 0.071(3) 0.050(3) 0.060(3) -0.006(2) -0.010(3) -0.025(3)
C19 0.053(3) 0.051(3) 0.046(3) -0.005(2) -0.008(2) -0.026(2)
C20 0.050(3) 0.039(3) 0.060(3) -0.008(2) 0.003(2) -0.014(2)
C21 0.059(3) 0.045(3) 0.081(4) -0.019(3) 0.011(3) -0.021(2)
Cl1 0.0735(10) 0.1198(14) 0.0576(8) -0.0062(9) -0.0107(7) -0.0485(10)
O1 0.069(6) 0.139(10) 0.162(11) -0.070(9) 0.033(7) -0.063(7)
O2 0.102(8) 0.079(6) 0.095(7) -0.003(5) -0.043(6) -0.026(6)
O3 0.116(8) 0.059(5) 0.152(10) -0.035(6) -0.025(7) -0.051(5)
O4 0.195(14) 0.175(14) 0.037(5) -0.008(6) 0.009(7) -0.128(12)
O1' 0.214(12) 0.203(12) 0.198(12) -0.010(9) -0.012(9) -0.088(9)
O2' 0.092(10) 0.124(12) 0.32(3) -0.061(16) 0.020(14) -0.010(9)
O3' 0.222(14) 0.245(15) 0.192(14) -0.081(10) -0.045(9) -0.081(10)
O4' 0.135(11) 0.099(8) 0.128(11) -0.024(8) -0.067(9) -0.019(8)
Cl2 0.0630(9) 0.0986(11) 0.0647(9) -0.0313(8) 0.0049(7) -0.0313(8)
O5 0.117(10) 0.183(14) 0.071(7) -0.010(9) 0.036(6) -0.051(10)
O6 0.175(14) 0.174(14) 0.131(10) -0.093(10) 0.025(10) -0.104(12)
O7 0.103(10) 0.202(17) 0.069(7) 0.011(8) -0.022(6) -0.107(12)
O8 0.132(14) 0.115(12) 0.22(2) -0.040(13) -0.015(14) 0.043(10)
O5' 0.186(11) 0.172(10) 0.204(11) -0.089(9) -0.010(9) -0.025(8)
O6' 0.069(7) 0.25(2) 0.079(7) -0.016(11) -0.007(6) -0.064(11)
O7' 0.113(9) 0.145(9) 0.082(7) -0.042(6) 0.007(5) -0.074(7)
O8' 0.228(18) 0.160(13) 0.087(8) -0.011(9) 0.055(10) -0.125(13)

loop_
_atom_type_symbol
_atom_type_description
_atom_type_scat_dispersion_real
_atom_type_scat_dispersion_imag
_atom_type_scat_source
C C 0.0033 0.0016 'International Tables Vol C Tables 4.2.6.8 and 6.1.1.4'
H H 0.0000 0.0000 'International Tables Vol C Tables 4.2.6.8 and 6.1.1.4'
N N 0.0061 0.0033 'International Tables Vol C Tables 4.2.6.8 and 6.1.1.4'
O O 0.0106 0.0060 'International Tables Vol C Tables 4.2.6.8 and 6.1.1.4'
Cl Cl 0.1484 0.1585 'International Tables Vol C Tables 4.2.6.8 and 6.1.1.4'
Ag Ag -0.8971 1.1015 'International Tables Vol C Tables 4.2.6.8 and 6.1.1.4'

loop_
_geom_angle_atom_site_label_1
_geom_angle_atom_site_label_2
_geom_angle_atom_site_label_3
_geom_angle
_geom_angle_site_symmetry_1
_geom_angle_site_symmetry_3
N1 Ag1 N11 134.99(15) . .
N1 Ag1 N6 113.32(14) . .
N11 Ag1 N6 97.37(14) . .
N1 Ag1 N10 114.45(13) . 2_665
N11 Ag1 N10 97.91(14) . 2_665
N6 Ag1 N10 88.22(14) . 2_665
N12 Ag2 N7 121.25(15) 2_765 .
N12 Ag2 N2 123.77(15) 2_765 .
N7 Ag2 N2 114.08(14) . .
C7 N1 N2 106.8(4) . .
C7 N1 Ag1 133.7(3) . .
N2 N1 Ag1 119.5(3) . .
C6 N2 N1 106.7(4) . .
C6 N2 Ag2 125.0(3) . .
N1 N2 Ag2 127.4(3) . .
C6 N3 C7 105.5(4) . .
C6 N3 C5 125.9(4) . .
C7 N3 C5 128.6(5) . .
C5 N4 C4 117.0(5) . .
C4 N5 H5A 120.0 . .
C4 N5 H5B 120.0 . .
H5A N5 H5B 120.0 . .
C2 N5' H5'1 120.0 . .
C2 N5' H5'2 120.0 . .
H5'1 N5' H5'2 120.0 . .
C13 N6 N7 106.8(4) . .
C13 N6 Ag1 131.5(3) . .
N7 N6 Ag1 121.7(3) . .
C14 N7 N6 107.9(4) . .
C14 N7 Ag2 129.0(3) . .
N6 N7 Ag2 121.9(3) . .
C14 N8 C13 104.8(4) . .
C14 N8 C12 127.8(4) . .
C13 N8 C12 126.7(4) . .
C12 N9 C8 116.6(4) . .
C8 N10 Ag1 113.6(3) . 2_665
C8 N10 H10A 120.0 . .
Ag1 N10 H10A 75.5 2_665 .
C8 N10 H10B 120.0 . .
Ag1 N10 H10B 81.4 2_665 .
H10A N10 H10B 120.0 . .
C20 N11 N12 106.5(4) . .
C20 N11 Ag1 134.4(3) . .
N12 N11 Ag1 118.5(3) . .
C21 N12 N11 106.9(4) . .
C21 N12 Ag2 134.4(4) . 2_765
N11 N12 Ag2 118.4(3) . 2_765
C21 N13 C20 104.3(4) . .
C21 N13 C19 129.0(4) . .
C20 N13 C19 126.7(4) . .
C19 N14 C15 117.4(4) . .
C15 N15 H15A 120.0 . .
C15 N15 H15B 120.0 . .
H15A N15 H15B 120.0 . .
C5 C1 C2 115.6(6) . .
C5 C1 H1 122.2 . .
C2 C1 H1 122.2 . .
N5' C2 C3 135.4(17) . .
N5' C2 C1 104.3(17) . .
C3 C2 C1 120.3(6) . .
C2 C3 C4 119.2(5) . .
C2 C3 H3 120.4 . .
C4 C3 H3 120.4 . .
N5 C4 N4 114.5(6) . .
N5 C4 C3 124.8(5) . .
N4 C4 C3 120.7(6) . .
N4 C5 C1 127.3(5) . .
N4 C5 N3 112.0(5) . .
C1 C5 N3 120.7(5) . .
N2 C6 N3 110.7(4) . .
N2 C6 H6 124.7 . .
N3 C6 H6 124.7 . .
N1 C7 N3 110.4(5) . .
N1 C7 H7 124.8 . .
N3 C7 H7 124.8 . .
N9 C8 N10 116.2(4) . .
N9 C8 C9 122.5(4) . .
N10 C8 C9 121.3(4) . .
C10 C9 C8 118.7(4) . .
C10 C9 H9 120.7 . .
C8 C9 H9 120.7 . .
C9 C10 C11 120.2(5) . .
C9 C10 H10 119.9 . .
C11 C10 H10 119.9 . .
C12 C11 C10 116.6(5) . .
C12 C11 H11 121.7 . .
C10 C11 H11 121.7 . .
N9 C12 C11 125.5(4) . .
N9 C12 N8 113.4(4) . .
C11 C12 N8 121.1(4) . .
N6 C13 N8 110.4(4) . .
N6 C13 H13 124.8 . .
N8 C13 H13 124.8 . .
N7 C14 N8 110.1(4) . .
N7 C14 H14 125.0 . .
N8 C14 H14 125.0 . .
N14 C15 N15 117.0(5) . .
N14 C15 C16 121.1(5) . .
N15 C15 C16 121.8(5) . .
C17 C16 C15 119.4(5) . .
C17 C16 H16 120.3 . .
C15 C16 H16 120.3 . .
C16 C17 C18 120.1(5) . .
C16 C17 H17 119.9 . .
C18 C17 H17 119.9 . .
C19 C18 C17 115.5(5) . .
C19 C18 H18 122.2 . .
C17 C18 H18 122.2 . .
N14 C19 C18 126.4(5) . .
N14 C19 N13 113.5(4) . .
C18 C19 N13 120.1(5) . .
N11 C20 N13 111.2(4) . .
N11 C20 H20 124.4 . .
N13 C20 H20 124.4 . .
N12 C21 N13 111.0(4) . .
N12 C21 H21 124.5 . .
N13 C21 H21 124.5 . .
O4' Cl1 O4 53.2(6) . .
O4' Cl1 O3' 114.6(7) . .
O4 Cl1 O3' 133.5(9) . .
O4' Cl1 O2 159.5(6) . .
O4 Cl1 O2 110.7(6) . .
O3' Cl1 O2 85.6(8) . .
O4' Cl1 O1 70.5(7) . .
O4 Cl1 O1 111.3(6) . .
O3' Cl1 O1 102.0(9) . .
O2 Cl1 O1 110.4(6) . .
O4' Cl1 O1' 109.6(7) . .
O4 Cl1 O1' 116.4(8) . .
O3' Cl1 O1' 109.9(7) . .
O2 Cl1 O1' 63.7(7) . .
O1 Cl1 O1' 48.6(7) . .
O4' Cl1 O2' 108.5(7) . .
O4 Cl1 O2' 55.5(7) . .
O3' Cl1 O2' 109.2(7) . .
O2 Cl1 O2' 58.3(7) . .
O1 Cl1 O2' 145.2(7) . .
O1' Cl1 O2' 104.6(6) . .
O4' Cl1 O3 91.8(7) . .
O4 Cl1 O3 109.7(5) . .
O3' Cl1 O3 26.3(9) . .
O2 Cl1 O3 106.7(5) . .
O1 Cl1 O3 107.9(5) . .
O1' Cl1 O3 133.4(9) . .
O2' Cl1 O3 106.9(8) . .
O8 Cl2 O5' 160.2(9) . .
O8 Cl2 O6' 49.6(8) . .
O5' Cl2 O6' 116.2(7) . .
O8 Cl2 O5 119.3(7) . .
O5' Cl2 O5 54.2(8) . .
O6' Cl2 O5 126.0(7) . .
O8 Cl2 O7 114.6(7) . .
O5' Cl2 O7 84.4(9) . .
O6' Cl2 O7 123.3(7) . .
O5 Cl2 O7 109.2(6) . .
O8 Cl2 O7' 86.7(9) . .
O5' Cl2 O7' 112.5(7) . .
O6' Cl2 O7' 108.2(6) . .
O5 Cl2 O7' 124.8(8) . .
O7 Cl2 O7' 28.2(8) . .
O8 Cl2 O8' 69.1(8) . .
O5' Cl2 O8' 109.0(7) . .
O6' Cl2 O8' 106.7(6) . .
O5 Cl2 O8' 54.8(6) . .
O7 Cl2 O8' 115.4(8) . .
O7' Cl2 O8' 103.3(6) . .
O8 Cl2 O6 107.0(7) . .
O5' Cl2 O6 61.3(8) . .
O6' Cl2 O6 57.4(7) . .
O5 Cl2 O6 102.7(6) . .
O7 Cl2 O6 101.8(6) . .
O7' Cl2 O6 115.5(8) . .
O8' Cl2 O6 140.8(7) . .

loop_
_geom_bond_atom_site_label_1
_geom_bond_atom_site_label_2
_geom_bond_distance
_geom_bond_site_symmetry_2
Ag1 N1 2.224(4) .
Ag1 N11 2.256(4) .
Ag1 N6 2.423(4) .
Ag1 N10 2.551(4) 2_665
Ag2 N12 2.212(4) 2_765
Ag2 N7 2.242(4) .
Ag2 N2 2.250(4) .
N1 C7 1.306(6) .
N1 N2 1.391(5) .
N2 C6 1.307(6) .
N3 C6 1.342(7) .
N3 C7 1.351(6) .
N3 C5 1.450(6) .
N4 C5 1.320(7) .
N4 C4 1.363(6) .
N5 C4 1.322(9) .
N5 H5A 0.8600 .
N5 H5B 0.8600 .
N5' C2 1.13(3) .
N5' H5'1 0.8600 .
N5' H5'2 0.8600 .
N6 C13 1.309(6) .
N6 N7 1.374(5) .
N7 C14 1.307(6) .
N8 C14 1.354(6) .
N8 C13 1.363(6) .
N8 C12 1.438(5) .
N9 C12 1.331(6) .
N9 C8 1.336(5) .
N10 C8 1.379(6) .
N10 Ag1 2.551(4) 2_665
N10 H10A 0.8600 .
N10 H10B 0.8600 .
N11 C20 1.293(6) .
N11 N12 1.383(6) .
N12 C21 1.294(7) .
N12 Ag2 2.212(4) 2_765
N13 C21 1.345(6) .
N13 C20 1.349(6) .
N13 C19 1.439(6) .
N14 C19 1.320(6) .
N14 C15 1.334(6) .
N15 C15 1.353(7) .
N15 H15A 0.8600 .
N15 H15B 0.8600 .
C1 C5 1.337(8) .
C1 C2 1.399(8) .
C1 H1 0.9300 .
C2 C3 1.370(9) .
C3 C4 1.383(9) .
C3 H3 0.9300 .
C6 H6 0.9300 .
C7 H7 0.9300 .
C8 C9 1.391(7) .
C9 C10 1.364(8) .
C9 H9 0.9300 .
C10 C11 1.378(7) .
C10 H10 0.9300 .
C11 C12 1.370(6) .
C11 H11 0.9300 .
C13 H13 0.9300 .
C14 H14 0.9300 .
C15 C16 1.409(8) .
C16 C17 1.355(8) .
C16 H16 0.9300 .
C17 C18 1.400(8) .
C17 H17 0.9300 .
C18 C19 1.370(7) .
C18 H18 0.9300 .
C20 H20 0.9300 .
C21 H21 0.9300 .
Cl1 O4' 1.399(7) .
Cl1 O4 1.404(6) .
Cl1 O3' 1.421(8) .
Cl1 O2 1.422(6) .
Cl1 O1 1.428(6) .
Cl1 O1' 1.452(8) .
Cl1 O2' 1.461(8) .
Cl1 O3 1.473(6) .
Cl2 O8 1.354(7) .
Cl2 O5' 1.380(7) .
Cl2 O6' 1.402(7) .
Cl2 O5 1.405(6) .
Cl2 O7 1.440(7) .
Cl2 O7' 1.449(7) .
Cl2 O8' 1.490(7) .
Cl2 O6 1.530(7) .

loop_
_geom_torsion_atom_site_label_1
_geom_torsion_atom_site_label_2
_geom_torsion_atom_site_label_3
_geom_torsion_atom_site_label_4
_geom_torsion
_geom_torsion_site_symmetry_1
_geom_torsion_site_symmetry_4
N11 Ag1 N1 C7 -64.1(5) . .
N6 Ag1 N1 C7 167.0(4) . .
N10 Ag1 N1 C7 67.8(5) 2_665 .
N11 Ag1 N1 N2 119.6(3) . .
N6 Ag1 N1 N2 -9.4(4) . .
N10 Ag1 N1 N2 -108.5(3) 2_665 .
C7 N1 N2 C6 0.1(5) . .
Ag1 N1 N2 C6 177.3(3) . .
C7 N1 N2 Ag2 -169.4(3) . .
Ag1 N1 N2 Ag2 7.8(5) . .
N12 Ag2 N2 C6 25.5(4) 2_765 .
N7 Ag2 N2 C6 -165.2(4) . .
N12 Ag2 N2 N1 -166.8(3) 2_765 .
N7 Ag2 N2 N1 2.5(4) . .
N1 Ag1 N6 C13 -179.6(4) . .
N11 Ag1 N6 C13 34.1(5) . .
N10 Ag1 N6 C13 -63.7(4) 2_665 .
N1 Ag1 N6 N7 -2.7(4) . .
N11 Ag1 N6 N7 -149.0(3) . .
N10 Ag1 N6 N7 113.2(4) 2_665 .
C13 N6 N7 C14 0.0(5) . .
Ag1 N6 N7 C14 -177.6(3) . .
C13 N6 N7 Ag2 -169.0(3) . .
Ag1 N6 N7 Ag2 13.5(5) . .
N12 Ag2 N7 C14 -12.0(5) 2_765 .
N2 Ag2 N7 C14 178.5(4) . .
N12 Ag2 N7 N6 154.4(3) 2_765 .
N2 Ag2 N7 N6 -15.1(4) . .
N1 Ag1 N11 C20 99.6(5) . .
N6 Ag1 N11 C20 -126.5(5) . .
N10 Ag1 N11 C20 -37.3(5) 2_665 .
N1 Ag1 N11 N12 -89.6(4) . .
N6 Ag1 N11 N12 44.3(4) . .
N10 Ag1 N11 N12 133.5(3) 2_665 .
C20 N11 N12 C21 0.1(6) . .
Ag1 N11 N12 C21 -173.1(4) . .
C20 N11 N12 Ag2 -175.2(3) . 2_765
Ag1 N11 N12 Ag2 11.6(5) . 2_765
C5 C1 C2 N5' -179.3(14) . .
C5 C1 C2 C3 0.9(8) . .
N5' C2 C3 C4 179(2) . .
C1 C2 C3 C4 -1.4(9) . .
C5 N4 C4 N5 178.4(5) . .
C5 N4 C4 C3 -1.0(7) . .
C2 C3 C4 N5 -177.8(6) . .
C2 C3 C4 N4 1.4(8) . .
C4 N4 C5 C1 0.5(8) . .
C4 N4 C5 N3 -177.7(4) . .
C2 C1 C5 N4 -0.5(8) . .
C2 C1 C5 N3 177.6(4) . .
C6 N3 C5 N4 7.1(6) . .
C7 N3 C5 N4 -176.5(5) . .
C6 N3 C5 C1 -171.2(5) . .
C7 N3 C5 C1 5.2(7) . .
N1 N2 C6 N3 -0.7(5) . .
Ag2 N2 C6 N3 169.1(3) . .
C7 N3 C6 N2 1.0(5) . .
C5 N3 C6 N2 178.1(4) . .
N2 N1 C7 N3 0.5(5) . .
Ag1 N1 C7 N3 -176.1(3) . .
C6 N3 C7 N1 -0.9(5) . .
C5 N3 C7 N1 -177.9(4) . .
C12 N9 C8 N10 179.4(4) . .
C12 N9 C8 C9 -1.6(6) . .
Ag1 N10 C8 N9 86.3(4) 2_665 .
Ag1 N10 C8 C9 -92.7(4) 2_665 .
N9 C8 C9 C10 0.6(7) . .
N10 C8 C9 C10 179.6(5) . .
C8 C9 C10 C11 0.4(7) . .
C9 C10 C11 C12 -0.4(7) . .
C8 N9 C12 C11 1.6(7) . .
C8 N9 C12 N8 -175.6(4) . .
C10 C11 C12 N9 -0.7(7) . .
C10 C11 C12 N8 176.3(4) . .
C14 N8 C12 N9 178.1(4) . .
C13 N8 C12 N9 8.4(6) . .
C14 N8 C12 C11 0.7(7) . .
C13 N8 C12 C11 -169.0(5) . .
N7 N6 C13 N8 0.0(5) . .
Ag1 N6 C13 N8 177.2(3) . .
C14 N8 C13 N6 0.1(5) . .
C12 N8 C13 N6 171.7(4) . .
N6 N7 C14 N8 0.1(6) . .
Ag2 N7 C14 N8 168.0(3) . .
C13 N8 C14 N7 -0.1(5) . .
C12 N8 C14 N7 -171.6(4) . .
C19 N14 C15 N15 177.0(4) . .
C19 N14 C15 C16 -0.7(7) . .
N14 C15 C16 C17 2.4(7) . .
N15 C15 C16 C17 -175.2(5) . .
C15 C16 C17 C18 -2.0(8) . .
C16 C17 C18 C19 0.0(8) . .
C15 N14 C19 C18 -1.5(7) . .
C15 N14 C19 N13 177.2(4) . .
C17 C18 C19 N14 1.9(8) . .
C17 C18 C19 N13 -176.7(4) . .
C21 N13 C19 N14 -161.8(5) . .
C20 N13 C19 N14 16.6(7) . .
C21 N13 C19 C18 17.0(8) . .
C20 N13 C19 C18 -164.6(5) . .
N12 N11 C20 N13 0.3(6) . .
Ag1 N11 C20 N13 171.9(3) . .
C21 N13 C20 N11 -0.6(6) . .
C19 N13 C20 N11 -179.4(4) . .
N11 N12 C21 N13 -0.6(6) . .
Ag2 N12 C21 N13 173.7(3) 2_765 .
C20 N13 C21 N12 0.7(6) . .
C19 N13 C21 N12 179.4(5) . .
